data_2229259
loop_
_publ_author_name
'Li, Bao'
'Ye, Ling'
'Wu, Li-Xin'

_publ_section_title
;
 [Al(H~2~O)~6~][Cr(OH)~6~Mo~6~O~18~]&#x00B7;10H~2~O
;
_journal_coeditor_code WM2434
_journal_issue 2
_journal_name_full 'Acta Crystallographica Section E'
_journal_page_first i8
_journal_paper_doi 10.1107/S1600536810053936
_journal_volume 67
_journal_year 2011
_chemical_formula_iupac '[Al(H2 O)6] [Cr (O H)6 Mo6 O18], 10H2 O'
_chemical_formula_moiety 'Al H12 O6 3+, Cr H6 Mo6 O24 3-, 10(H2 O) '
_chemical_formula_structural '[Al(H2 O)6] [Cr (O H)6 Mo6 O18] 10(H2 O)'
_chemical_formula_sum 'Al Cr H38 Mo6 O40'
_chemical_formula_weight 1332.92
_chemical_name_systematic
;
hexaaquaaluminium hexahydroxidooctadecaoxidomolybdochromate(III) decahydrate,
;
_space_group_IT_number 2
_symmetry_cell_setting triclinic
_symmetry_space_group_name_Hall '-P 1'
_symmetry_space_group_name_H-M 'P -1'
_atom_sites_solution_hydrogens geom
_atom_sites_solution_primary direct
_atom_sites_solution_secondary difmap
_cell_angle_alpha 101.26(3)
_cell_angle_beta 97.02(3)
_cell_angle_gamma 101.81(3)
_cell_formula_units_Z 1
_cell_length_a 6.809(5)
_cell_length_b 11.267(7)
_cell_length_c 11.596(9)
_cell_measurement_reflns_used 7543
_cell_measurement_temperature 290(2)
_cell_measurement_theta_max 27.06
_cell_measurement_theta_min 3.24
_cell_volume 841.7(11)
_computing_cell_refinement 'RAPID-AUTO (Rigaku, 1998)'
_computing_data_collection 'RAPID-AUTO (Rigaku, 1998)'
_computing_data_reduction 'CrystalStructure (Rigaku/MSC, 2002)'
_computing_molecular_graphics 'PLATON (Spek, 2009)'
_computing_publication_material 'SHELXL97 (Sheldrick, 2008)'
_computing_structure_refinement 'SHELXL97 (Sheldrick, 2008)'
_computing_structure_solution 'SHELXS97 (Sheldrick, 2008)'
_diffrn_ambient_temperature 290(2)
_diffrn_measured_fraction_theta_full 0.983
_diffrn_measured_fraction_theta_max 0.983
_diffrn_measurement_device_type 'Rigaku R-AXIS RAPID'
_diffrn_measurement_method \w
_diffrn_radiation_monochromator graphite
_diffrn_radiation_source 'fine-focus sealed tube'
_diffrn_radiation_type MoK\a
_diffrn_radiation_wavelength 0.71073
_diffrn_reflns_av_R_equivalents 0.0368
_diffrn_reflns_av_sigmaI/netI 0.0510
_diffrn_reflns_limit_h_max 8
_diffrn_reflns_limit_h_min -7
_diffrn_reflns_limit_k_max 14
_diffrn_reflns_limit_k_min -14
_diffrn_reflns_limit_l_max 15
_diffrn_reflns_limit_l_min -15
_diffrn_reflns_number 8257
_diffrn_reflns_theta_full 27.48
_diffrn_reflns_theta_max 27.48
_diffrn_reflns_theta_min 3.23
_diffrn_standards_number 0
_exptl_absorpt_coefficient_mu 2.629
_exptl_absorpt_correction_T_max 0.7698
_exptl_absorpt_correction_T_min 0.7449
_exptl_absorpt_correction_type multi-scan
_exptl_absorpt_process_details '(ABSCOR; Higashi, 1995)'
_exptl_crystal_colour colorless
_exptl_crystal_density_diffrn 2.630
_exptl_crystal_density_method 'not measured'
_exptl_crystal_description block
_exptl_crystal_F_000 647
_exptl_crystal_size_max 0.12
_exptl_crystal_size_mid 0.12
_exptl_crystal_size_min 0.11
_refine_diff_density_max 0.887
_refine_diff_density_min -0.856
_refine_ls_extinction_method none
_refine_ls_goodness_of_fit_ref 1.104
_refine_ls_hydrogen_treatment constr
_refine_ls_matrix_type full
_refine_ls_number_parameters 217
_refine_ls_number_reflns 3801
_refine_ls_number_restraints 24
_refine_ls_restrained_S_all 1.119
_refine_ls_R_factor_all 0.0391
_refine_ls_R_factor_gt 0.0334
_refine_ls_shift/su_max 0.009
_refine_ls_shift/su_mean 0.001
_refine_ls_structure_factor_coef Fsqd
_refine_ls_weighting_details 'calc w=1/[\s^2^(Fo^2^)+(0.0331P)^2^+2.7190P] where P=(Fo^2^+2Fc^2^)/3'
_refine_ls_weighting_scheme calc
_refine_ls_wR_factor_gt 0.0900
_refine_ls_wR_factor_ref 0.0929
_reflns_number_gt 3346
_reflns_number_total 3801
_reflns_threshold_expression I>2\s(I)
_cod_data_source_file wm2434.cif
_cod_data_source_block I
_cod_original_cell_volume 841.7(10)
_cod_database_code 2229259
_cod_database_fobs_code 2229259

loop_
_symmetry_equiv_pos_as_xyz
'x, y, z'
'-x, -y, -z'

loop_
_atom_site_type_symbol
_atom_site_label
_atom_site_fract_x
_atom_site_fract_y
_atom_site_fract_z
_atom_site_U_iso_or_equiv
_atom_site_adp_type
_atom_site_calc_flag
_atom_site_refinement_flags
_atom_site_occupancy
_atom_site_disorder_assembly
_atom_site_disorder_group
Al Al1 0.0000 0.5000 0.5000 0.0162(4) Uani d S 1 . .
Cr Cr1 0.0000 0.0000 0.0000 0.01424(19) Uani d S 1 . .
Mo Mo1 0.37029(5) 0.16663(3) -0.10502(3) 0.01629(11) Uani d . 1 . .
Mo Mo2 0.33617(6) 0.24360(3) 0.17992(3) 0.01870(11) Uani d . 1 . .
Mo Mo3 -0.02648(6) 0.07285(3) 0.29050(3) 0.01802(11) Uani d . 1 . .
O OH1 0.2099(4) -0.0332(3) -0.0983(3) 0.0156(6) Uani d D 1 . .
H H1 0.2955 -0.0782 -0.0941 0.023 Uiso d RD 1 . .
O OB1 0.1450(5) 0.1055(3) -0.2357(3) 0.0203(6) Uani d . 1 . .
O OT1 0.5602(5) 0.1125(3) -0.1683(3) 0.0251(7) Uani d . 1 . .
O OT2 0.4158(5) 0.3199(3) -0.1095(3) 0.0287(8) Uani d . 1 . .
O OH2 0.1174(4) 0.1756(3) 0.0024(3) 0.0159(6) Uani d D 1 . .
H H2 0.0530 0.2258 -0.0217 0.024 Uiso d RD 1 . .
O OB2 0.4843(5) 0.1784(3) 0.0594(3) 0.0209(6) Uani d . 1 . .
O OT3 0.3656(6) 0.3945(3) 0.1671(3) 0.0321(8) Uani d . 1 . .
O OT4 0.5053(6) 0.2483(4) 0.3027(3) 0.0365(9) Uani d . 1 . .
O OB3 0.0878(5) 0.2295(3) 0.2494(3) 0.0202(6) Uani d . 1 . .
O OH3 0.1830(5) 0.0372(3) 0.1527(3) 0.0166(6) Uani d D 1 . .
H H3 0.2705 -0.0068 0.1480 0.025 Uiso d RD 1 . .
O OT5 0.1586(6) 0.0662(3) 0.3999(3) 0.0315(8) Uani d . 1 . .
O OT6 -0.2117(6) 0.1163(4) 0.3617(3) 0.0334(8) Uani d . 1 . .
O OW1 0.1050(5) 0.3690(3) 0.5388(3) 0.0242(7) Uani d . 1 . .
H H4 0.2073 0.3992 0.5942 0.036 Uiso d R 1 . .
H H5 0.0411 0.3152 0.5715 0.036 Uiso d R 1 . .
O OW2 0.0105(5) 0.5686(3) 0.6627(3) 0.0234(7) Uani d D 1 . .
H H6 -0.0143 0.6394 0.6869 0.035 Uiso d RD 1 . .
H H7 0.0689 0.5534 0.7255 0.035 Uiso d RD 1 . .
O OW3 0.2655(5) 0.5935(3) 0.5085(3) 0.0254(7) Uani d D 1 . .
H H8 0.3070 0.6445 0.5758 0.038 Uiso d RD 1 . .
H H9 0.3240 0.6029 0.4491 0.038 Uiso d RD 1 . .
O OW4 0.9017(6) 0.2342(3) 0.6599(4) 0.0379(9) Uani d D 1 . .
H H10 0.9862 0.2141 0.7084 0.057 Uiso d RD 1 . .
H H11 0.8043 0.2487 0.6955 0.057 Uiso d RD 1 . .
O OW5 0.0885(6) 0.6667(3) 0.0685(4) 0.0361(9) Uani d D 1 . .
H H12 0.1879 0.7302 0.0967 0.054 Uiso d RD 1 . .
H H13 0.1180 0.6225 0.0079 0.054 Uiso d RD 1 . .
O OW6 0.1882(6) 0.5186(4) 0.8662(4) 0.0378(9) Uani d D 1 . .
H H14 0.1337 0.4753 0.9112 0.057 Uiso d RD 1 . .
H H15 0.3078 0.5567 0.9018 0.057 Uiso d RD 1 . .
O OW7 0.4894(4) 0.3814(3) 0.6484(3) 0.0359(9) Uani d D 1 . .
H H16 0.5251 0.4239 0.7199 0.054 Uiso d RD 1 . .
H H17 0.4701 0.3052 0.6506 0.054 Uiso d RD 1 . .
O OW8 0.4860(4) 0.1318(3) 0.5850(3) 0.0407(9) Uani d D 1 . .
H H18 0.4573 0.0970 0.6416 0.061 Uiso d RD 1 . .
H H19 0.5475 0.0869 0.5416 0.061 Uiso d RD 1 . .

loop_
_atom_site_aniso_label
_atom_site_aniso_U_11
_atom_site_aniso_U_22
_atom_site_aniso_U_33
_atom_site_aniso_U_12
_atom_site_aniso_U_13
_atom_site_aniso_U_23
Al1 0.0168(9) 0.0139(8) 0.0166(9) 0.0037(6) 0.0007(7) 0.0011(7)
Cr1 0.0137(5) 0.0128(4) 0.0148(4) 0.0034(3) 0.0000(4) 0.0008(3)
Mo1 0.01433(19) 0.01556(18) 0.0194(2) 0.00386(13) 0.00296(14) 0.00448(14)
Mo2 0.0168(2) 0.01554(18) 0.0188(2) 0.00120(13) -0.00073(14) -0.00287(14)
Mo3 0.0201(2) 0.01879(19) 0.01451(19) 0.00612(14) 0.00132(14) 0.00159(14)
OH1 0.0144(14) 0.0151(13) 0.0187(15) 0.0084(11) 0.0020(12) 0.0026(11)
OB1 0.0223(16) 0.0205(14) 0.0188(16) 0.0051(12) 0.0015(13) 0.0073(12)
OT1 0.0228(17) 0.0310(17) 0.0256(18) 0.0124(13) 0.0065(14) 0.0086(14)
OT2 0.0266(19) 0.0228(16) 0.037(2) 0.0030(13) 0.0062(15) 0.0107(15)
OH2 0.0146(14) 0.0126(13) 0.0205(15) 0.0038(11) 0.0020(12) 0.0040(11)
OB2 0.0183(16) 0.0221(15) 0.0199(16) 0.0041(12) 0.0001(13) 0.0017(12)
OT3 0.036(2) 0.0178(15) 0.038(2) 0.0020(14) 0.0096(17) -0.0011(14)
OT4 0.030(2) 0.043(2) 0.0262(19) 0.0073(16) -0.0073(16) -0.0069(16)
OB3 0.0233(17) 0.0163(14) 0.0188(15) 0.0053(12) 0.0018(13) -0.0007(12)
OH3 0.0175(15) 0.0166(13) 0.0149(14) 0.0069(11) -0.0005(12) 0.0005(11)
OT5 0.030(2) 0.0379(19) 0.0242(18) 0.0091(15) -0.0051(15) 0.0070(15)
OT6 0.036(2) 0.038(2) 0.032(2) 0.0184(16) 0.0136(17) 0.0051(16)
OW1 0.0248(18) 0.0189(14) 0.0286(18) 0.0078(13) -0.0001(14) 0.0047(13)
OW2 0.0310(19) 0.0222(15) 0.0169(15) 0.0106(13) 0.0017(13) 0.0008(12)
OW3 0.0215(17) 0.0267(16) 0.0216(16) -0.0024(13) 0.0032(13) -0.0013(13)
OW4 0.034(2) 0.0346(19) 0.050(2) 0.0118(16) -0.0007(18) 0.0218(18)
OW5 0.035(2) 0.0285(18) 0.044(2) 0.0106(15) 0.0019(18) 0.0068(16)
OW6 0.036(2) 0.044(2) 0.039(2) 0.0160(17) 0.0056(18) 0.0174(18)
OW7 0.030(2) 0.048(2) 0.030(2) 0.0101(17) 0.0063(16) 0.0080(17)
OW8 0.036(2) 0.048(2) 0.035(2) 0.0049(18) -0.0012(18) 0.0113(18)

loop_
_atom_type_symbol
_atom_type_description
_atom_type_scat_dispersion_real
_atom_type_scat_dispersion_imag
_atom_type_scat_source
Al Al 0.0645 0.0514 'International Tables Vol C Tables 4.2.6.8 and 6.1.1.4'
Cr Cr 0.3209 0.6236 'International Tables Vol C Tables 4.2.6.8 and 6.1.1.4'
H H 0.0000 0.0000 'International Tables Vol C Tables 4.2.6.8 and 6.1.1.4'
Mo Mo -1.6832 0.6857 'International Tables Vol C Tables 4.2.6.8 and 6.1.1.4'
O O 0.0106 0.0060 'International Tables Vol C Tables 4.2.6.8 and 6.1.1.4'

loop_
_geom_angle_atom_site_label_1
_geom_angle_atom_site_label_2
_geom_angle_atom_site_label_3
_geom_angle_site_symmetry_1
_geom_angle_site_symmetry_3
_geom_angle
_geom_angle_publ_flag
OW1 Al1 OW1 2_566 . 180.0000(10) ?
OW1 Al1 OW3 2_566 2_566 89.98(16) ?
OW1 Al1 OW3 . 2_566 90.02(16) ?
OW1 Al1 OW3 2_566 . 90.02(16) ?
OW1 Al1 OW3 . . 89.98(16) ?
OW3 Al1 OW3 2_566 . 180.0(2) ?
OW1 Al1 OW2 2_566 . 89.59(15) ?
OW1 Al1 OW2 . . 90.41(15) ?
OW3 Al1 OW2 2_566 . 90.13(15) ?
OW3 Al1 OW2 . . 89.87(15) ?
OW1 Al1 OW2 2_566 2_566 90.41(15) ?
OW1 Al1 OW2 . 2_566 89.59(15) ?
OW3 Al1 OW2 2_566 2_566 89.87(15) ?
OW3 Al1 OW2 . 2_566 90.13(15) ?
OW2 Al1 OW2 . 2_566 180.0000(10) ?
OH3 Cr1 OH3 2 . 180.00(18) ?
OH3 Cr1 OH2 2 . 96.53(13) ?
OH3 Cr1 OH2 . . 83.47(13) ?
OH3 Cr1 OH2 2 2 83.47(13) ?
OH3 Cr1 OH2 . 2 96.53(13) ?
OH2 Cr1 OH2 . 2 180.00(18) ?
OH3 Cr1 OH1 2 2 94.97(14) ?
OH3 Cr1 OH1 . 2 85.03(14) ?
OH2 Cr1 OH1 . 2 95.90(12) ?
OH2 Cr1 OH1 2 2 84.10(12) ?
OH3 Cr1 OH1 2 . 85.03(14) ?
OH3 Cr1 OH1 . . 94.97(14) ?
OH2 Cr1 OH1 . . 84.10(12) ?
OH2 Cr1 OH1 2 . 95.90(12) ?
OH1 Cr1 OH1 2 . 180.00(15) ?
OT2 Mo1 OT1 . . 104.94(17) ?
OT2 Mo1 OB1 . . 97.87(16) ?
OT1 Mo1 OB1 . . 101.08(16) ?
OT2 Mo1 OB2 . . 100.85(16) ?
OT1 Mo1 OB2 . . 96.87(16) ?
OB1 Mo1 OB2 . . 149.69(14) ?
OT2 Mo1 OH2 . . 94.45(14) ?
OT1 Mo1 OH2 . . 159.55(14) ?
OB1 Mo1 OH2 . . 82.26(14) ?
OB2 Mo1 OH2 . . 72.74(13) ?
OT2 Mo1 OH1 . . 162.67(14) ?
OT1 Mo1 OH1 . . 90.85(14) ?
OB1 Mo1 OH1 . . 71.64(12) ?
OB2 Mo1 OH1 . . 83.95(13) ?
OH2 Mo1 OH1 . . 70.89(11) ?
OT4 Mo2 OT3 . . 105.5(2) ?
OT4 Mo2 OB2 . . 98.10(17) ?
OT3 Mo2 OB2 . . 101.59(16) ?
OT4 Mo2 OB3 . . 99.29(18) ?
OT3 Mo2 OB3 . . 97.85(16) ?
OB2 Mo2 OB3 . . 149.30(13) ?
OT4 Mo2 OH2 . . 162.45(15) ?
OT3 Mo2 OH2 . . 90.88(16) ?
OB2 Mo2 OH2 . . 72.01(13) ?
OB3 Mo2 OH2 . . 84.24(13) ?
OT4 Mo2 OH3 . . 94.98(16) ?
OT3 Mo2 OH3 . . 158.26(16) ?
OB2 Mo2 OH3 . . 82.20(13) ?
OB3 Mo2 OH3 . . 71.27(12) ?
OH2 Mo2 OH3 . . 69.73(11) ?
OT6 Mo3 OT5 . . 105.4(2) ?
OT6 Mo3 OB1 . 2 99.75(17) ?
OT5 Mo3 OB1 . 2 97.91(16) ?
OT6 Mo3 OB3 . . 99.14(17) ?
OT5 Mo3 OB3 . . 102.04(17) ?
OB1 Mo3 OB3 2 . 147.66(13) ?
OT6 Mo3 OH3 . . 163.68(15) ?
OT5 Mo3 OH3 . . 89.62(16) ?
OB1 Mo3 OH3 2 . 84.03(12) ?
OB3 Mo3 OH3 . . 71.00(12) ?
OT6 Mo3 OH1 . 2 95.90(16) ?
OT5 Mo3 OH1 . 2 157.46(14) ?
OB1 Mo3 OH1 2 2 70.90(12) ?
OB3 Mo3 OH1 . 2 81.26(13) ?
OH3 Mo3 OH1 . 2 70.18(12) ?
Cr1 OH1 Mo1 . . 101.22(12) ?
Cr1 OH1 Mo3 . 2 101.37(13) ?
Mo1 OH1 Mo3 . 2 92.79(11) ?
Cr1 OH1 H1 . . 131.8 ?
Mo1 OH1 H1 . . 110.7 ?
Mo3 OH1 H1 2 . 111.9 ?
Mo1 OB1 Mo3 . 2 120.22(16) ?
Cr1 OH2 Mo1 . . 103.79(12) ?
Cr1 OH2 Mo2 . . 103.22(13) ?
Mo1 OH2 Mo2 . . 93.30(12) ?
Cr1 OH2 H2 . . 125.8 ?
Mo1 OH2 H2 . . 106.7 ?
Mo2 OH2 H2 . . 118.4 ?
Mo1 OB2 Mo2 . . 116.61(16) ?
Mo2 OB3 Mo3 . . 118.42(15) ?
Cr1 OH3 Mo2 . . 103.55(13) ?
Cr1 OH3 Mo3 . . 103.34(14) ?
Mo2 OH3 Mo3 . . 93.88(11) ?
Cr1 OH3 H3 . . 110.0 ?
Mo2 OH3 H3 . . 110.7 ?
Mo3 OH3 H3 . . 131.6 ?
Al1 OW1 H4 . . 108.5 ?
Al1 OW1 H5 . . 122.9 ?
H4 OW1 H5 . . 97.7 ?
Al1 OW2 H6 . . 122.0 ?
Al1 OW2 H7 . . 131.7 ?
H6 OW2 H7 . . 103.9 ?
Al1 OW3 H8 . . 111.0 ?
Al1 OW3 H9 . . 125.4 ?
H8 OW3 H9 . . 120.8 ?
H10 OW4 H11 . . 107.7 ?
H12 OW5 H13 . . 108.5 ?
H14 OW6 H15 . . 107.7 ?
H16 OW7 H17 . . 107.5 ?
H18 OW8 H19 . . 107.7 ?

loop_
_geom_bond_atom_site_label_1
_geom_bond_atom_site_label_2
_geom_bond_site_symmetry_2
_geom_bond_distance
_geom_bond_publ_flag
Al1 OW1 2_566 1.872(3) ?
Al1 OW1 . 1.872(3) ?
Al1 OW3 2_566 1.877(3) ?
Al1 OW3 . 1.877(3) ?
Al1 OW2 . 1.881(3) ?
Al1 OW2 2_566 1.881(3) ?
Cr1 OH3 2 1.954(3) ?
Cr1 OH3 . 1.954(3) ?
Cr1 OH2 . 1.970(3) ?
Cr1 OH2 2 1.970(3) ?
Cr1 OH1 2 1.983(3) ?
Cr1 OH1 . 1.983(3) ?
Mo1 OT2 . 1.703(3) ?
Mo1 OT1 . 1.721(3) ?
Mo1 OB1 . 1.927(3) ?
Mo1 OB2 . 1.937(4) ?
Mo1 OH2 . 2.252(3) ?
Mo1 OH1 . 2.314(3) ?
Mo2 OT4 . 1.703(4) ?
Mo2 OT3 . 1.709(4) ?
Mo2 OB2 . 1.939(3) ?
Mo2 OB3 . 1.951(3) ?
Mo2 OH2 . 2.283(3) ?
Mo2 OH3 . 2.288(3) ?
Mo3 OT6 . 1.691(4) ?
Mo3 OT5 . 1.699(4) ?
Mo3 OB1 2 1.951(3) ?
Mo3 OB3 . 1.951(3) ?
Mo3 OH3 . 2.300(3) ?
Mo3 OH1 2 2.330(3) ?
OH1 Mo3 2 2.330(3) ?
OH1 H1 . 0.8500 ?
OB1 Mo3 2 1.951(3) ?
OH2 H2 . 0.8499 ?
OH3 H3 . 0.8501 ?
OW1 H4 . 0.8500 ?
OW1 H5 . 0.8500 ?
OW2 H6 . 0.8501 ?
OW2 H7 . 0.8499 ?
OW3 H8 . 0.8500 ?
OW3 H9 . 0.8500 ?
OW4 H10 . 0.8500 ?
OW4 H11 . 0.8500 ?
OW5 H12 . 0.8559 ?
OW5 H13 . 0.8496 ?
OW6 H14 . 0.8500 ?
OW6 H15 . 0.8500 ?
OW7 H16 . 0.8509 ?
OW7 H17 . 0.8480 ?
OW8 H18 . 0.8499 ?
OW8 H19 . 0.8500 ?

loop_
_geom_hbond_atom_site_label_D
_geom_hbond_atom_site_label_H
_geom_hbond_atom_site_label_A
_geom_hbond_site_symmetry_A
_geom_hbond_distance_DH
_geom_hbond_distance_HA
_geom_hbond_distance_DA
_geom_hbond_angle_DHA
OH3 H3 OT1 2_655 0.85 1.85 2.681(4) 166.8
OH1 H1 OB2 2_655 0.85 2.10 2.944(4) 172.4
OH2 H2 OW5 2_565 0.85 1.82 2.665(5) 178.1
OW3 H8 OT4 2_666 0.85 1.83 2.628(5) 156.2
OW3 H9 OW7 2_666 0.85 1.81 2.632(5) 163.4
OW1 H4 OW7 . 0.85 2.01 2.730(5) 142.1
OW1 H5 OW4 1_455 0.85 1.74 2.577(5) 167.2
OW2 H6 OB3 2_566 0.85 1.72 2.559(4) 170.5
OW2 H7 OW6 . 0.85 1.88 2.728(5) 177.8
OW4 H10 OB1 1_656 0.85 1.94 2.737(5) 155.5
OW5 H12 OT1 2_665 0.86 2.15 3.002(6) 179.1
OW5 H13 OW6 1_554 0.85 1.99 2.842(6) 179.8
OW6 H14 OW5 2_566 0.85 2.04 2.800(6) 149.2
OW6 H15 OT3 2_666 0.85 2.45 3.091(6) 133.0
OW7 H16 OT3 2_666 0.85 2.13 2.878(5) 146.0
OW7 H17 OW8 . 0.85 1.98 2.759(5) 151.6
OW8 H18 OT1 1_556 0.85 2.19 2.902(5) 140.9
OW8 H18 OT6 2_556 0.85 2.62 3.241(5) 130.7
OW8 H19 OW8 2_656 0.85 2.56 3.283(6) 143.5
